data_1569251
loop_
_publ_author_name
'Jin, Li'
'Zhang, Guoqiang'
'Yang, Xiaoqin'
'Song, Jinyi'
'Wang, Jin'
'Liao, Qian'

_publ_section_title
;
 A synthetic cycle for iminophosphorane synthesis involving direct
 intermolecular N&#xe001;P bond formation on N<sub>2</sub>-derived
 molybdenum nitride.
;
_journal_issue 51
_journal_name_full 'Chemical communications (Cambridge, England)'
_journal_page_first 7955
_journal_page_last 7958
_journal_paper_doi 10.1039/d3cc01925j
_journal_volume 59
_journal_year 2023
_chemical_formula_moiety 'C30H60IMoN3P3, I'
_chemical_formula_sum 'C30 H60 I2 Mo N3 P3'
_chemical_formula_weight 905.46
_chemical_properties_physical Air-sensitive,Moisture-sensitive
_space_group_crystal_system monoclinic
_space_group_IT_number 14
_space_group_name_Hall '-P 2yn'
_space_group_name_H-M_alt 'P 1 21/n 1'
_atom_sites_solution_hydrogens geom
_audit_creation_method SHELXL-2014/7
_audit_update_record
;
2023-04-11 deposited with the CCDC.	2023-05-30 downloaded from the CCDC.
;
_cell_angle_alpha 90
_cell_angle_beta 101.483(3)
_cell_angle_gamma 90
_cell_formula_units_Z 4
_cell_length_a 11.2557(8)
_cell_length_b 20.5955(16)
_cell_length_c 17.0359(13)
_cell_measurement_reflns_used 9944
_cell_measurement_temperature 120(2)
_cell_measurement_theta_max 25.05
_cell_measurement_theta_min 2.44
_cell_volume 3870.2(5)
_computing_cell_refinement 'Bruker SAINT'
_computing_data_collection 'Bruker APEX2'
_computing_data_reduction 'Bruker SAINT'
_computing_molecular_graphics 'Bruker SHELXTL'
_computing_publication_material 'Bruker SHELXTL'
_computing_structure_refinement 'SHELXL-2014/7 (Sheldrick, 2014)'
_computing_structure_solution 'SHELXS-97 (Sheldrick 2008)'
_diffrn_ambient_temperature 120(2)
_diffrn_measured_fraction_theta_full 0.995
_diffrn_measured_fraction_theta_max 0.995
_diffrn_measurement_device_type 'Bruker APEX-II CCD'
_diffrn_measurement_method '\f and \w scans'
_diffrn_radiation_type MoK\a
_diffrn_radiation_wavelength 0.71073
_diffrn_reflns_av_R_equivalents 0.0798
_diffrn_reflns_av_unetI/netI 0.0695
_diffrn_reflns_Laue_measured_fraction_full 0.995
_diffrn_reflns_Laue_measured_fraction_max 0.995
_diffrn_reflns_limit_h_max 13
_diffrn_reflns_limit_h_min -13
_diffrn_reflns_limit_k_max 24
_diffrn_reflns_limit_k_min -24
_diffrn_reflns_limit_l_max 18
_diffrn_reflns_limit_l_min -20
_diffrn_reflns_number 28227
_diffrn_reflns_point_group_measured_fraction_full 0.995
_diffrn_reflns_point_group_measured_fraction_max 0.995
_diffrn_reflns_theta_full 25.082
_diffrn_reflns_theta_max 25.082
_diffrn_reflns_theta_min 2.094
_exptl_absorpt_coefficient_mu 2.081
_exptl_absorpt_correction_T_max 0.7452
_exptl_absorpt_correction_T_min 0.3799
_exptl_absorpt_correction_type multi-scan
_exptl_absorpt_process_details 'SADABS; Bruker, 2000'
_exptl_crystal_colour red
_exptl_crystal_density_diffrn 1.554
_exptl_crystal_description block
_exptl_crystal_F_000 1816
_exptl_crystal_recrystallization_method 'Re-crystallisation from solvent: dichloromethane, hexane'
_exptl_crystal_size_max 0.686
_exptl_crystal_size_mid 0.153
_exptl_crystal_size_min 0.053
_refine_diff_density_max 1.605
_refine_diff_density_min -1.275
_refine_diff_density_rms 0.146
_refine_ls_extinction_method none
_refine_ls_goodness_of_fit_ref 1.032
_refine_ls_hydrogen_treatment constr
_refine_ls_matrix_type full
_refine_ls_number_parameters 352
_refine_ls_number_reflns 6841
_refine_ls_number_restraints 0
_refine_ls_restrained_S_all 1.032
_refine_ls_R_factor_all 0.0493
_refine_ls_R_factor_gt 0.0425
_refine_ls_shift/su_max 0.001
_refine_ls_shift/su_mean 0.000
_refine_ls_structure_factor_coef Fsqd
_refine_ls_weighting_details 'w=1/[\s^2^(Fo^2^)+(0.0535P)^2^+1.4694P] where P=(Fo^2^+2Fc^2^)/3'
_refine_ls_weighting_scheme calc
_refine_ls_wR_factor_gt 0.1049
_refine_ls_wR_factor_ref 0.1097
_reflns_Friedel_coverage 0.000
_reflns_number_gt 5950
_reflns_number_total 6841
_reflns_threshold_expression 'I > 2\s(I)'
_cod_data_source_file d3cc01925j2.cif
_cod_data_source_block MoNPBu3
_cod_depositor_comments 'Adding full bibliography for 1569251--1569256.cif.'
_cod_original_sg_symbol_H-M 'P 21/n'
_cod_database_code 1569251
_shelx_shelxl_version_number 2014/7
_shelx_space_group_comment
; 
The symmetry employed for this shelxl refinement is uniquely defined 
by the following loop, which should always be used as a source of 
symmetry information in preference to the above space-group names. 
They are only intended as comments. 
;
_shelx_estimated_absorpt_t_min 0.329
_shelx_estimated_absorpt_t_max 0.898

loop_
_space_group_symop_operation_xyz
'x, y, z'
'-x+1/2, y+1/2, -z+1/2'
'-x, -y, -z'
'x-1/2, -y-1/2, z-1/2'

loop_
_atom_site_label
_atom_site_type_symbol
_atom_site_fract_x
_atom_site_fract_y
_atom_site_fract_z
_atom_site_U_iso_or_equiv
_atom_site_adp_type
_atom_site_occupancy
_atom_site_site_symmetry_order
_atom_site_calc_flag
_atom_site_refinement_flags_posn
_atom_site_refinement_flags_adp
_atom_site_refinement_flags_occupancy
_atom_site_disorder_assembly
_atom_site_disorder_group
Mo1 Mo 0.39468(3) 0.40965(2) 0.80687(2) 0.01496(11) Uani 1 1 d . . . . .
P1 P 0.24118(9) 0.44355(5) 0.69204(7) 0.0166(2) Uani 1 1 d . . . . .
P3 P 0.63777(10) 0.49446(6) 0.77633(7) 0.0193(3) Uani 1 1 d . . . . .
P2 P 0.46365(10) 0.31716(6) 0.89577(7) 0.0193(3) Uani 1 1 d . . . . .
C1 C 0.3779(4) 0.3295(2) 0.7276(3) 0.0184(9) Uani 1 1 d . . . . .
C2 C 0.4252(4) 0.2667(2) 0.7520(3) 0.0198(9) Uani 1 1 d . . . . .
C4 C 0.3781(4) 0.2275(2) 0.6171(3) 0.0256(10) Uani 1 1 d . . . . .
H4 H 0.3789 0.1934 0.5798 0.031 Uiso 1 1 calc R U . . .
C6 C 0.3280(4) 0.3365(2) 0.6449(3) 0.0193(9) Uani 1 1 d . . . . .
C5 C 0.3282(4) 0.2875(2) 0.5890(3) 0.0214(10) Uani 1 1 d . . . . .
H5 H 0.2957 0.2943 0.5337 0.026 Uiso 1 1 calc R U . . .
C3 C 0.4260(4) 0.2163(2) 0.6967(3) 0.0246(10) Uani 1 1 d . . . . .
H3 H 0.4591 0.1751 0.7139 0.030 Uiso 1 1 calc R U . . .
I1 I 0.25321(3) 0.45405(2) 0.90924(2) 0.02784(11) Uani 1 1 d . . . . .
I2 I 0.15534(2) 0.38775(2) 0.39680(2) 0.02218(11) Uani 1 1 d . . . . .
N1 N 0.2752(3) 0.39658(18) 0.6188(2) 0.0202(8) Uani 1 1 d . . . . .
H1 H 0.2611 0.4086 0.5683 0.024 Uiso 1 1 calc R U . . .
N2 N 0.4702(3) 0.25561(18) 0.8320(2) 0.0245(9) Uani 1 1 d . . . . .
H2 H 0.5012 0.2177 0.8491 0.029 Uiso 1 1 calc R U . . .
N3 N 0.5216(3) 0.45922(17) 0.8023(2) 0.0199(8) Uani 1 1 d . . . . .
C7 C 0.2569(4) 0.5283(2) 0.6612(3) 0.0198(9) Uani 1 1 d . . . . .
H7 H 0.3460 0.5373 0.6710 0.024 Uiso 1 1 calc R U . . .
C9 C 0.2047(4) 0.5744(2) 0.7166(3) 0.0298(11) Uani 1 1 d . . . . .
H9A H 0.2375 0.5630 0.7725 0.045 Uiso 1 1 calc R U . . .
H9B H 0.2270 0.6192 0.7066 0.045 Uiso 1 1 calc R U . . .
H9C H 0.1161 0.5704 0.7059 0.045 Uiso 1 1 calc R U . . .
C8 C 0.2080(4) 0.5444(2) 0.5730(3) 0.0297(11) Uani 1 1 d . . . . .
H8A H 0.2428 0.5143 0.5391 0.045 Uiso 1 1 calc R U . . .
H8B H 0.1195 0.5401 0.5613 0.045 Uiso 1 1 calc R U . . .
H8C H 0.2303 0.5890 0.5620 0.045 Uiso 1 1 calc R U . . .
C12 C -0.0017(4) 0.4379(2) 0.6094(3) 0.0266(11) Uani 1 1 d . . . . .
H12A H 0.0085 0.4821 0.5905 0.040 Uiso 1 1 calc R U . . .
H12B H 0.0206 0.4066 0.5715 0.040 Uiso 1 1 calc R U . . .
H12C H -0.0865 0.4312 0.6134 0.040 Uiso 1 1 calc R U . . .
C10 C 0.0801(4) 0.4282(2) 0.6919(3) 0.0218(10) Uani 1 1 d . . . . .
H10 H 0.0535 0.4593 0.7301 0.026 Uiso 1 1 calc R U . . .
C11 C 0.0644(4) 0.3594(3) 0.7214(3) 0.0357(13) Uani 1 1 d . . . . .
H11A H 0.1168 0.3533 0.7742 0.054 Uiso 1 1 calc R U . . .
H11B H -0.0203 0.3527 0.7255 0.054 Uiso 1 1 calc R U . . .
H11C H 0.0867 0.3281 0.6835 0.054 Uiso 1 1 calc R U . . .
C13 C 0.6180(4) 0.3243(2) 0.9558(3) 0.0253(10) Uani 1 1 d . . . . .
H13 H 0.6344 0.2843 0.9895 0.030 Uiso 1 1 calc R U . . .
C14 C 0.7117(4) 0.3268(3) 0.9024(3) 0.0336(12) Uani 1 1 d . . . . .
H14A H 0.7028 0.2885 0.8676 0.050 Uiso 1 1 calc R U . . .
H14B H 0.6992 0.3661 0.8693 0.050 Uiso 1 1 calc R U . . .
H14C H 0.7933 0.3275 0.9358 0.050 Uiso 1 1 calc R U . . .
C15 C 0.6241(5) 0.3820(3) 1.0124(3) 0.0423(14) Uani 1 1 d . . . . .
H15A H 0.5618 0.3773 1.0448 0.063 Uiso 1 1 calc R U . . .
H15B H 0.7043 0.3835 1.0476 0.063 Uiso 1 1 calc R U . . .
H15C H 0.6102 0.4222 0.9811 0.063 Uiso 1 1 calc R U . . .
C16 C 0.3714(4) 0.2863(2) 0.9660(3) 0.0265(11) Uani 1 1 d . . . . .
H16 H 0.3553 0.3237 0.9999 0.032 Uiso 1 1 calc R U . . .
C17 C 0.2507(4) 0.2632(3) 0.9193(3) 0.0368(13) Uani 1 1 d . . . . .
H17A H 0.2126 0.2980 0.8837 0.055 Uiso 1 1 calc R U . . .
H17B H 0.2629 0.2252 0.8873 0.055 Uiso 1 1 calc R U . . .
H17C H 0.1981 0.2515 0.9566 0.055 Uiso 1 1 calc R U . . .
C18 C 0.4343(5) 0.2333(3) 1.0225(4) 0.0439(14) Uani 1 1 d . . . . .
H18A H 0.5123 0.2496 1.0520 0.066 Uiso 1 1 calc R U . . .
H18B H 0.3830 0.2215 1.0604 0.066 Uiso 1 1 calc R U . . .
H18C H 0.4478 0.1951 0.9912 0.066 Uiso 1 1 calc R U . . .
C19 C 0.6929(4) 0.4451(2) 0.7039(3) 0.0237(10) Uani 1 1 d . . . . .
H19A H 0.7690 0.4642 0.6935 0.028 Uiso 1 1 calc R U . . .
H19B H 0.7116 0.4011 0.7263 0.028 Uiso 1 1 calc R U . . .
C20 C 0.6012(4) 0.4397(2) 0.6248(3) 0.0263(11) Uani 1 1 d . . . . .
H20A H 0.5182 0.4392 0.6361 0.032 Uiso 1 1 calc R U . . .
H20B H 0.6083 0.4785 0.5916 0.032 Uiso 1 1 calc R U . . .
C21 C 0.6197(5) 0.3787(3) 0.5774(3) 0.0318(12) Uani 1 1 d . . . . .
H21A H 0.6034 0.3398 0.6076 0.038 Uiso 1 1 calc R U . . .
H21B H 0.7050 0.3767 0.5706 0.038 Uiso 1 1 calc R U . . .
C22 C 0.5350(5) 0.3790(3) 0.4950(3) 0.0415(14) Uani 1 1 d . . . . .
H22A H 0.5483 0.3396 0.4657 0.062 Uiso 1 1 calc R U . . .
H22B H 0.4506 0.3804 0.5017 0.062 Uiso 1 1 calc R U . . .
H22C H 0.5520 0.4173 0.4648 0.062 Uiso 1 1 calc R U . . .
C23 C 0.5947(4) 0.5720(2) 0.7307(3) 0.0223(10) Uani 1 1 d . . . . .
H23A H 0.6669 0.5923 0.7159 0.027 Uiso 1 1 calc R U . . .
H23B H 0.5342 0.5649 0.6807 0.027 Uiso 1 1 calc R U . . .
C27 C 0.7555(4) 0.5083(2) 0.8630(3) 0.0253(10) Uani 1 1 d . . . . .
H27A H 0.7245 0.5382 0.8997 0.030 Uiso 1 1 calc R U . . .
H27B H 0.7754 0.4666 0.8914 0.030 Uiso 1 1 calc R U . . .
C24 C 0.5415(4) 0.6192(2) 0.7842(3) 0.0306(12) Uani 1 1 d . . . . .
H24A H 0.4735 0.5979 0.8032 0.037 Uiso 1 1 calc R U . . .
H24B H 0.6044 0.6304 0.8317 0.037 Uiso 1 1 calc R U . . .
C28 C 0.8724(4) 0.5371(3) 0.8431(3) 0.0304(12) Uani 1 1 d . . . . .
H28A H 0.9230 0.5016 0.8283 0.036 Uiso 1 1 calc R U . . .
H28B H 0.8509 0.5665 0.7964 0.036 Uiso 1 1 calc R U . . .
C25 C 0.4962(5) 0.6810(3) 0.7390(4) 0.0392(13) Uani 1 1 d . . . . .
H25A H 0.4358 0.6691 0.6905 0.047 Uiso 1 1 calc R U . . .
H25B H 0.4544 0.7080 0.7733 0.047 Uiso 1 1 calc R U . . .
C26 C 0.5949(7) 0.7210(3) 0.7141(5) 0.064(2) Uani 1 1 d . . . . .
H26A H 0.5592 0.7599 0.6855 0.096 Uiso 1 1 calc R U . . .
H26B H 0.6541 0.7341 0.7618 0.096 Uiso 1 1 calc R U . . .
H26C H 0.6355 0.6952 0.6789 0.096 Uiso 1 1 calc R U . . .
C29 C 0.9457(4) 0.5750(3) 0.9139(3) 0.0329(12) Uani 1 1 d . . . . .
H29A H 0.9553 0.5478 0.9628 0.039 Uiso 1 1 calc R U . . .
H29B H 1.0275 0.5839 0.9035 0.039 Uiso 1 1 calc R U . . .
C30 C 0.8861(5) 0.6388(3) 0.9287(4) 0.0493(16) Uani 1 1 d . . . . .
H30A H 0.9362 0.6610 0.9744 0.074 Uiso 1 1 calc R U . . .
H30B H 0.8779 0.6662 0.8810 0.074 Uiso 1 1 calc R U . . .
H30C H 0.8057 0.6302 0.9403 0.074 Uiso 1 1 calc R U . . .

loop_
_atom_site_aniso_label
_atom_site_aniso_U_11
_atom_site_aniso_U_22
_atom_site_aniso_U_33
_atom_site_aniso_U_23
_atom_site_aniso_U_13
_atom_site_aniso_U_12
Mo1 0.0171(2) 0.0145(2) 0.0129(2) 0.00009(15) 0.00204(15) -0.00034(13)
P1 0.0173(5) 0.0172(6) 0.0147(6) 0.0009(5) 0.0019(4) 0.0010(4)
P3 0.0190(6) 0.0218(6) 0.0171(6) -0.0004(5) 0.0032(4) -0.0007(4)
P2 0.0246(6) 0.0186(6) 0.0138(6) 0.0009(5) 0.0019(4) 0.0024(4)
C1 0.018(2) 0.022(2) 0.015(2) -0.0030(19) 0.0042(17) 0.0012(17)
C2 0.022(2) 0.020(2) 0.016(2) -0.0013(19) 0.0024(18) 0.0004(17)
C4 0.028(2) 0.020(2) 0.028(3) -0.006(2) 0.003(2) 0.0013(19)
C6 0.016(2) 0.022(2) 0.018(2) 0.0005(19) 0.0003(17) -0.0011(17)
C5 0.022(2) 0.025(3) 0.016(2) -0.0039(19) -0.0006(17) 0.0032(18)
C3 0.031(3) 0.017(2) 0.025(3) -0.002(2) 0.003(2) 0.0036(18)
I1 0.0366(2) 0.0277(2) 0.0220(2) -0.00136(13) 0.01242(14) 0.00518(12)
I2 0.02199(17) 0.02393(19) 0.01996(19) -0.00080(12) 0.00254(12) -0.00054(11)
N1 0.0220(19) 0.024(2) 0.013(2) 0.0017(16) 0.0010(15) 0.0007(15)
N2 0.038(2) 0.0139(19) 0.019(2) 0.0010(16) 0.0004(17) 0.0077(16)
N3 0.0177(18) 0.020(2) 0.020(2) 0.0031(16) -0.0003(15) -0.0009(14)
C7 0.020(2) 0.020(2) 0.018(3) 0.0030(19) 0.0015(17) 0.0000(17)
C9 0.034(3) 0.019(2) 0.036(3) 0.003(2) 0.006(2) 0.005(2)
C8 0.032(3) 0.029(3) 0.026(3) 0.009(2) 0.002(2) 0.000(2)
C12 0.019(2) 0.026(3) 0.032(3) 0.000(2) -0.0021(19) -0.0043(19)
C10 0.020(2) 0.025(2) 0.021(3) -0.002(2) 0.0049(18) -0.0041(18)
C11 0.030(3) 0.041(3) 0.035(3) 0.010(3) 0.003(2) -0.015(2)
C13 0.029(2) 0.024(3) 0.020(3) 0.007(2) 0.0004(19) 0.0036(19)
C14 0.024(3) 0.040(3) 0.035(3) 0.010(2) 0.004(2) 0.003(2)
C15 0.036(3) 0.051(4) 0.033(3) -0.011(3) -0.011(2) 0.001(2)
C16 0.028(2) 0.029(3) 0.024(3) 0.008(2) 0.010(2) 0.002(2)
C17 0.033(3) 0.034(3) 0.045(4) 0.003(3) 0.011(2) -0.009(2)
C18 0.056(4) 0.044(3) 0.036(3) 0.018(3) 0.016(3) 0.009(3)
C19 0.023(2) 0.025(3) 0.023(3) 0.000(2) 0.0038(19) 0.0039(18)
C20 0.028(2) 0.032(3) 0.019(3) -0.001(2) 0.006(2) 0.003(2)
C21 0.032(3) 0.037(3) 0.027(3) -0.011(2) 0.007(2) 0.002(2)
C22 0.038(3) 0.049(4) 0.037(3) -0.017(3) 0.007(2) 0.001(2)
C23 0.021(2) 0.026(2) 0.022(3) 0.002(2) 0.0094(18) -0.0022(18)
C27 0.023(2) 0.029(3) 0.022(3) -0.002(2) 0.0004(18) -0.0060(19)
C24 0.030(3) 0.031(3) 0.033(3) -0.002(2) 0.011(2) 0.005(2)
C28 0.020(2) 0.046(3) 0.025(3) -0.001(2) 0.005(2) -0.003(2)
C25 0.048(3) 0.029(3) 0.046(4) 0.003(3) 0.021(3) 0.013(2)
C26 0.082(5) 0.019(3) 0.108(6) 0.006(3) 0.059(5) 0.005(3)
C29 0.029(3) 0.038(3) 0.030(3) 0.002(2) 0.003(2) -0.010(2)
C30 0.050(3) 0.042(4) 0.064(5) -0.014(3) 0.030(3) -0.017(3)

loop_
_atom_type_symbol
_atom_type_description
_atom_type_scat_dispersion_real
_atom_type_scat_dispersion_imag
_atom_type_scat_source
C C 0.0033 0.0016 'International Tables Vol C Tables 4.2.6.8 and 6.1.1.4'
H H 0.0000 0.0000 'International Tables Vol C Tables 4.2.6.8 and 6.1.1.4'
N N 0.0061 0.0033 'International Tables Vol C Tables 4.2.6.8 and 6.1.1.4'
P P 0.1023 0.0942 'International Tables Vol C Tables 4.2.6.8 and 6.1.1.4'
Mo Mo -1.6832 0.6857 'International Tables Vol C Tables 4.2.6.8 and 6.1.1.4'
I I -0.4742 1.8119 'International Tables Vol C Tables 4.2.6.8 and 6.1.1.4'

loop_
_geom_angle_atom_site_label_1
_geom_angle_atom_site_label_2
_geom_angle_atom_site_label_3
_geom_angle
_geom_angle_site_symmetry_1
_geom_angle_site_symmetry_3
_geom_angle_publ_flag
N3 Mo1 C1 113.04(16) . . ?
N3 Mo1 P1 104.38(12) . . ?
C1 Mo1 P1 75.66(12) . . ?
N3 Mo1 P2 108.36(12) . . ?
C1 Mo1 P2 76.51(12) . . ?
P1 Mo1 P2 143.24(4) . . ?
N3 Mo1 I1 114.33(12) . . ?
C1 Mo1 I1 132.56(11) . . ?
P1 Mo1 I1 90.36(3) . . ?
P2 Mo1 I1 91.07(3) . . ?
N1 P1 C10 105.7(2) . . ?
N1 P1 C7 106.53(19) . . ?
C10 P1 C7 108.2(2) . . ?
N1 P1 Mo1 101.57(13) . . ?
C10 P1 Mo1 119.51(15) . . ?
C7 P1 Mo1 114.02(15) . . ?
N3 P3 C27 110.3(2) . . ?
N3 P3 C23 110.51(19) . . ?
C27 P3 C23 107.8(2) . . ?
N3 P3 C19 109.8(2) . . ?
C27 P3 C19 110.7(2) . . ?
C23 P3 C19 107.7(2) . . ?
N2 P2 C13 105.2(2) . . ?
N2 P2 C16 105.2(2) . . ?
C13 P2 C16 105.0(2) . . ?
N2 P2 Mo1 103.60(14) . . ?
C13 P2 Mo1 115.33(16) . . ?
C16 P2 Mo1 121.06(15) . . ?
C6 C1 C2 115.6(4) . . ?
C6 C1 Mo1 121.5(3) . . ?
C2 C1 Mo1 122.6(3) . . ?
N2 C2 C3 119.4(4) . . ?
N2 C2 C1 118.8(4) . . ?
C3 C2 C1 121.8(4) . . ?
C3 C4 C5 122.5(4) . . ?
C3 C4 H4 118.7 . . ?
C5 C4 H4 118.7 . . ?
C5 C6 N1 118.8(4) . . ?
C5 C6 C1 123.6(4) . . ?
N1 C6 C1 117.6(4) . . ?
C6 C5 C4 117.5(4) . . ?
C6 C5 H5 121.3 . . ?
C4 C5 H5 121.3 . . ?
C4 C3 C2 118.9(4) . . ?
C4 C3 H3 120.5 . . ?
C2 C3 H3 120.5 . . ?
C6 N1 P1 114.6(3) . . ?
C6 N1 H1 122.7 . . ?
P1 N1 H1 122.7 . . ?
C2 N2 P2 117.4(3) . . ?
C2 N2 H2 121.3 . . ?
P2 N2 H2 121.3 . . ?
P3 N3 Mo1 165.0(3) . . ?
C8 C7 C9 111.3(4) . . ?
C8 C7 P1 116.7(3) . . ?
C9 C7 P1 109.9(3) . . ?
C8 C7 H7 106.1 . . ?
C9 C7 H7 106.1 . . ?
P1 C7 H7 106.1 . . ?
C7 C9 H9A 109.5 . . ?
C7 C9 H9B 109.5 . . ?
H9A C9 H9B 109.5 . . ?
C7 C9 H9C 109.5 . . ?
H9A C9 H9C 109.5 . . ?
H9B C9 H9C 109.5 . . ?
C7 C8 H8A 109.5 . . ?
C7 C8 H8B 109.5 . . ?
H8A C8 H8B 109.5 . . ?
C7 C8 H8C 109.5 . . ?
H8A C8 H8C 109.5 . . ?
H8B C8 H8C 109.5 . . ?
C10 C12 H12A 109.5 . . ?
C10 C12 H12B 109.5 . . ?
H12A C12 H12B 109.5 . . ?
C10 C12 H12C 109.5 . . ?
H12A C12 H12C 109.5 . . ?
H12B C12 H12C 109.5 . . ?
C11 C10 C12 109.6(4) . . ?
C11 C10 P1 109.7(3) . . ?
C12 C10 P1 113.0(3) . . ?
C11 C10 H10 108.1 . . ?
C12 C10 H10 108.1 . . ?
P1 C10 H10 108.1 . . ?
C10 C11 H11A 109.5 . . ?
C10 C11 H11B 109.5 . . ?
H11A C11 H11B 109.5 . . ?
C10 C11 H11C 109.5 . . ?
H11A C11 H11C 109.5 . . ?
H11B C11 H11C 109.5 . . ?
C15 C13 C14 113.7(4) . . ?
C15 C13 P2 109.5(3) . . ?
C14 C13 P2 111.1(3) . . ?
C15 C13 H13 107.4 . . ?
C14 C13 H13 107.4 . . ?
P2 C13 H13 107.4 . . ?
C13 C14 H14A 109.5 . . ?
C13 C14 H14B 109.5 . . ?
H14A C14 H14B 109.5 . . ?
C13 C14 H14C 109.5 . . ?
H14A C14 H14C 109.5 . . ?
H14B C14 H14C 109.5 . . ?
C13 C15 H15A 109.5 . . ?
C13 C15 H15B 109.5 . . ?
H15A C15 H15B 109.5 . . ?
C13 C15 H15C 109.5 . . ?
H15A C15 H15C 109.5 . . ?
H15B C15 H15C 109.5 . . ?
C17 C16 C18 111.2(4) . . ?
C17 C16 P2 109.3(3) . . ?
C18 C16 P2 113.8(3) . . ?
C17 C16 H16 107.4 . . ?
C18 C16 H16 107.4 . . ?
P2 C16 H16 107.4 . . ?
C16 C17 H17A 109.5 . . ?
C16 C17 H17B 109.5 . . ?
H17A C17 H17B 109.5 . . ?
C16 C17 H17C 109.5 . . ?
H17A C17 H17C 109.5 . . ?
H17B C17 H17C 109.5 . . ?
C16 C18 H18A 109.5 . . ?
C16 C18 H18B 109.5 . . ?
H18A C18 H18B 109.5 . . ?
C16 C18 H18C 109.5 . . ?
H18A C18 H18C 109.5 . . ?
H18B C18 H18C 109.5 . . ?
C20 C19 P3 112.4(3) . . ?
C20 C19 H19A 109.1 . . ?
P3 C19 H19A 109.1 . . ?
C20 C19 H19B 109.1 . . ?
P3 C19 H19B 109.1 . . ?
H19A C19 H19B 107.9 . . ?
C21 C20 C19 112.7(4) . . ?
C21 C20 H20A 109.1 . . ?
C19 C20 H20A 109.1 . . ?
C21 C20 H20B 109.1 . . ?
C19 C20 H20B 109.1 . . ?
H20A C20 H20B 107.8 . . ?
C20 C21 C22 110.8(4) . . ?
C20 C21 H21A 109.5 . . ?
C22 C21 H21A 109.5 . . ?
C20 C21 H21B 109.5 . . ?
C22 C21 H21B 109.5 . . ?
H21A C21 H21B 108.1 . . ?
C21 C22 H22A 109.5 . . ?
C21 C22 H22B 109.5 . . ?
H22A C22 H22B 109.5 . . ?
C21 C22 H22C 109.5 . . ?
H22A C22 H22C 109.5 . . ?
H22B C22 H22C 109.5 . . ?
C24 C23 P3 114.2(3) . . ?
C24 C23 H23A 108.7 . . ?
P3 C23 H23A 108.7 . . ?
C24 C23 H23B 108.7 . . ?
P3 C23 H23B 108.7 . . ?
H23A C23 H23B 107.6 . . ?
C28 C27 P3 113.7(3) . . ?
C28 C27 H27A 108.8 . . ?
P3 C27 H27A 108.8 . . ?
C28 C27 H27B 108.8 . . ?
P3 C27 H27B 108.8 . . ?
H27A C27 H27B 107.7 . . ?
C25 C24 C23 111.2(4) . . ?
C25 C24 H24A 109.4 . . ?
C23 C24 H24A 109.4 . . ?
C25 C24 H24B 109.4 . . ?
C23 C24 H24B 109.4 . . ?
H24A C24 H24B 108.0 . . ?
C29 C28 C27 111.8(4) . . ?
C29 C28 H28A 109.2 . . ?
C27 C28 H28A 109.2 . . ?
C29 C28 H28B 109.2 . . ?
C27 C28 H28B 109.2 . . ?
H28A C28 H28B 107.9 . . ?
C26 C25 C24 114.1(5) . . ?
C26 C25 H25A 108.7 . . ?
C24 C25 H25A 108.7 . . ?
C26 C25 H25B 108.7 . . ?
C24 C25 H25B 108.7 . . ?
H25A C25 H25B 107.6 . . ?
C25 C26 H26A 109.5 . . ?
C25 C26 H26B 109.5 . . ?
H26A C26 H26B 109.5 . . ?
C25 C26 H26C 109.5 . . ?
H26A C26 H26C 109.5 . . ?
H26B C26 H26C 109.5 . . ?
C30 C29 C28 112.6(5) . . ?
C30 C29 H29A 109.1 . . ?
C28 C29 H29A 109.1 . . ?
C30 C29 H29B 109.1 . . ?
C28 C29 H29B 109.1 . . ?
H29A C29 H29B 107.8 . . ?
C29 C30 H30A 109.5 . . ?
C29 C30 H30B 109.5 . . ?
H30A C30 H30B 109.5 . . ?
C29 C30 H30C 109.5 . . ?
H30A C30 H30C 109.5 . . ?
H30B C30 H30C 109.5 . . ?

loop_
_geom_bond_atom_site_label_1
_geom_bond_atom_site_label_2
_geom_bond_distance
_geom_bond_site_symmetry_2
_geom_bond_publ_flag
Mo1 N3 1.771(3) . ?
Mo1 C1 2.117(4) . ?
Mo1 P1 2.4400(12) . ?
Mo1 P2 2.4612(12) . ?
Mo1 I1 2.7421(5) . ?
P1 N1 1.682(4) . ?
P1 C10 1.840(4) . ?
P1 C7 1.842(4) . ?
P3 N3 1.631(4) . ?
P3 C27 1.799(5) . ?
P3 C23 1.799(5) . ?
P3 C19 1.802(5) . ?
P2 N2 1.680(4) . ?
P2 C13 1.838(5) . ?
P2 C16 1.846(4) . ?
C1 C6 1.416(6) . ?
C1 C2 1.429(6) . ?
C2 N2 1.376(6) . ?
C2 C3 1.404(6) . ?
C4 C3 1.375(7) . ?
C4 C5 1.400(6) . ?
C4 H4 0.9500 . ?
C6 C5 1.389(6) . ?
C6 N1 1.406(6) . ?
C5 H5 0.9500 . ?
C3 H3 0.9500 . ?
N1 H1 0.8800 . ?
N2 H2 0.8800 . ?
C7 C8 1.530(6) . ?
C7 C9 1.535(6) . ?
C7 H7 1.0000 . ?
C9 H9A 0.9800 . ?
C9 H9B 0.9800 . ?
C9 H9C 0.9800 . ?
C8 H8A 0.9800 . ?
C8 H8B 0.9800 . ?
C8 H8C 0.9800 . ?
C12 C10 1.532(6) . ?
C12 H12A 0.9800 . ?
C12 H12B 0.9800 . ?
C12 H12C 0.9800 . ?
C10 C11 1.526(7) . ?
C10 H10 1.0000 . ?
C11 H11A 0.9800 . ?
C11 H11B 0.9800 . ?
C11 H11C 0.9800 . ?
C13 C15 1.522(7) . ?
C13 C14 1.526(6) . ?
C13 H13 1.0000 . ?
C14 H14A 0.9800 . ?
C14 H14B 0.9800 . ?
C14 H14C 0.9800 . ?
C15 H15A 0.9800 . ?
C15 H15B 0.9800 . ?
C15 H15C 0.9800 . ?
C16 C17 1.508(7) . ?
C16 C18 1.532(7) . ?
C16 H16 1.0000 . ?
C17 H17A 0.9800 . ?
C17 H17B 0.9800 . ?
C17 H17C 0.9800 . ?
C18 H18A 0.9800 . ?
C18 H18B 0.9800 . ?
C18 H18C 0.9800 . ?
C19 C20 1.530(6) . ?
C19 H19A 0.9900 . ?
C19 H19B 0.9900 . ?
C20 C21 1.529(6) . ?
C20 H20A 0.9900 . ?
C20 H20B 0.9900 . ?
C21 C22 1.533(7) . ?
C21 H21A 0.9900 . ?
C21 H21B 0.9900 . ?
C22 H22A 0.9800 . ?
C22 H22B 0.9800 . ?
C22 H22C 0.9800 . ?
C23 C24 1.533(6) . ?
C23 H23A 0.9900 . ?
C23 H23B 0.9900 . ?
C27 C28 1.542(6) . ?
C27 H27A 0.9900 . ?
C27 H27B 0.9900 . ?
C24 C25 1.522(7) . ?
C24 H24A 0.9900 . ?
C24 H24B 0.9900 . ?
C28 C29 1.532(7) . ?
C28 H28A 0.9900 . ?
C28 H28B 0.9900 . ?
C25 C26 1.510(7) . ?
C25 H25A 0.9900 . ?
C25 H25B 0.9900 . ?
C26 H26A 0.9800 . ?
C26 H26B 0.9800 . ?
C26 H26C 0.9800 . ?
C29 C30 1.519(8) . ?
C29 H29A 0.9900 . ?
C29 H29B 0.9900 . ?
C30 H30A 0.9800 . ?
C30 H30B 0.9800 . ?
C30 H30C 0.9800 . ?

loop_
_geom_torsion_atom_site_label_1
_geom_torsion_atom_site_label_2
_geom_torsion_atom_site_label_3
_geom_torsion_atom_site_label_4
_geom_torsion
_geom_torsion_site_symmetry_1
_geom_torsion_site_symmetry_2
_geom_torsion_site_symmetry_3
_geom_torsion_site_symmetry_4
_geom_torsion_publ_flag
C6 C1 C2 N2 -177.1(4) . . . . ?
Mo1 C1 C2 N2 8.1(5) . . . . ?
C6 C1 C2 C3 2.4(6) . . . . ?
Mo1 C1 C2 C3 -172.3(3) . . . . ?
C2 C1 C6 C5 -2.7(6) . . . . ?
Mo1 C1 C6 C5 172.0(3) . . . . ?
C2 C1 C6 N1 177.0(4) . . . . ?
Mo1 C1 C6 N1 -8.2(5) . . . . ?
N1 C6 C5 C4 -178.1(4) . . . . ?
C1 C6 C5 C4 1.7(6) . . . . ?
C3 C4 C5 C6 -0.1(7) . . . . ?
C5 C4 C3 C2 -0.1(7) . . . . ?
N2 C2 C3 C4 178.5(4) . . . . ?
C1 C2 C3 C4 -1.1(7) . . . . ?
C5 C6 N1 P1 162.1(3) . . . . ?
C1 C6 N1 P1 -17.7(5) . . . . ?
C10 P1 N1 C6 -96.0(3) . . . . ?
C7 P1 N1 C6 149.0(3) . . . . ?
Mo1 P1 N1 C6 29.4(3) . . . . ?
C3 C2 N2 P2 -178.5(3) . . . . ?
C1 C2 N2 P2 1.1(5) . . . . ?
C13 P2 N2 C2 -128.9(3) . . . . ?
C16 P2 N2 C2 120.5(3) . . . . ?
Mo1 P2 N2 C2 -7.5(3) . . . . ?
C27 P3 N3 Mo1 -141.0(9) . . . . ?
C23 P3 N3 Mo1 100.0(9) . . . . ?
C19 P3 N3 Mo1 -18.7(10) . . . . ?
C1 Mo1 N3 P3 15.5(10) . . . . ?
P1 Mo1 N3 P3 -64.8(9) . . . . ?
P2 Mo1 N3 P3 98.2(9) . . . . ?
I1 Mo1 N3 P3 -161.9(9) . . . . ?
N1 P1 C7 C8 41.5(4) . . . . ?
C10 P1 C7 C8 -71.7(4) . . . . ?
Mo1 P1 C7 C8 152.7(3) . . . . ?
N1 P1 C7 C9 169.4(3) . . . . ?
C10 P1 C7 C9 56.2(4) . . . . ?
Mo1 P1 C7 C9 -79.4(3) . . . . ?
N1 P1 C10 C11 69.2(4) . . . . ?
C7 P1 C10 C11 -177.0(3) . . . . ?
Mo1 P1 C10 C11 -44.3(4) . . . . ?
N1 P1 C10 C12 -53.5(4) . . . . ?
C7 P1 C10 C12 60.3(4) . . . . ?
Mo1 P1 C10 C12 -166.9(3) . . . . ?
N2 P2 C13 C15 176.4(4) . . . . ?
C16 P2 C13 C15 -72.9(4) . . . . ?
Mo1 P2 C13 C15 62.9(4) . . . . ?
N2 P2 C13 C14 50.0(4) . . . . ?
C16 P2 C13 C14 160.7(3) . . . . ?
Mo1 P2 C13 C14 -63.5(4) . . . . ?
N2 P2 C16 C17 -55.6(4) . . . . ?
C13 P2 C16 C17 -166.3(3) . . . . ?
Mo1 P2 C16 C17 61.0(4) . . . . ?
N2 P2 C16 C18 69.4(4) . . . . ?
C13 P2 C16 C18 -41.3(4) . . . . ?
Mo1 P2 C16 C18 -174.0(3) . . . . ?
N3 P3 C19 C20 65.6(4) . . . . ?
C27 P3 C19 C20 -172.4(3) . . . . ?
C23 P3 C19 C20 -54.8(4) . . . . ?
P3 C19 C20 C21 -156.0(3) . . . . ?
C19 C20 C21 C22 -174.0(4) . . . . ?
N3 P3 C23 C24 58.1(4) . . . . ?
C27 P3 C23 C24 -62.5(4) . . . . ?
C19 P3 C23 C24 178.1(3) . . . . ?
N3 P3 C27 C28 176.0(3) . . . . ?
C23 P3 C27 C28 -63.3(4) . . . . ?
C19 P3 C27 C28 54.2(4) . . . . ?
P3 C23 C24 C25 -174.5(4) . . . . ?
P3 C27 C28 C29 155.0(4) . . . . ?
C23 C24 C25 C26 -64.7(6) . . . . ?
C27 C28 C29 C30 -71.6(6) . . . . ?
